data_4509336
loop_
_publ_author_name
'Santillan, Guillermo A.'
'Carrano, Carl J.'

_publ_section_title
;
 Self-Assembly of Silver(I) Coordination Polymers Formed through Hydrogen
 Bonding with Ditopic Heteroscorpionate Ligands
;
_journal_issue 3
_journal_name_full 'Crystal Growth &amp; Design'
_journal_page_first 1590
_journal_paper_doi 10.1021/cg801256h
_journal_volume 9
_journal_year 2009
_chemical_formula_sum 'C48 H62 Ag F6 N8 O7 Sb'
_chemical_formula_weight 1206.68
_chemical_name_systematic
;

 ?

;
_space_group_IT_number 15
_symmetry_cell_setting monoclinic
_symmetry_space_group_name_Hall '-C 2yc'
_symmetry_space_group_name_H-M 'C 1 2/c 1'
_atom_sites_solution_hydrogens geom
_atom_sites_solution_primary direct
_atom_sites_solution_secondary difmap
_audit_creation_method SHELXL-97
_cell_angle_alpha 90.00
_cell_angle_beta 120.300(3)
_cell_angle_gamma 90.00
_cell_formula_units_Z 8
_cell_length_a 41.151(2)
_cell_length_b 11.2074(6)
_cell_length_c 26.9455(16)
_cell_measurement_reflns_used 9967
_cell_measurement_temperature 240(2)
_cell_measurement_theta_max 22.30
_cell_measurement_theta_min 2.35
_cell_volume 10729.5(11)
_computing_cell_refinement 'Bruker SMART'
_computing_data_collection 'Bruker SMART'
_computing_data_reduction 'Bruker SAINT'
_computing_molecular_graphics 'Bruker SHELXTL'
_computing_publication_material 'Bruker SHELXTL'
_computing_structure_refinement 'SHELXL-97 (Sheldrick, 1997)'
_computing_structure_solution 'SHELXS-97 (Sheldrick, 1990)'
_diffrn_ambient_temperature 240(2)
_diffrn_measured_fraction_theta_full 0.991
_diffrn_measured_fraction_theta_max 0.991
_diffrn_measurement_device_type 'CCD area detector'
_diffrn_measurement_method 'phi and omega scans'
_diffrn_radiation_monochromator graphite
_diffrn_radiation_source 'fine-focus sealed tube'
_diffrn_radiation_type MoK\a
_diffrn_radiation_wavelength 0.71073
_diffrn_reflns_av_R_equivalents 0.0490
_diffrn_reflns_av_sigmaI/netI 0.0754
_diffrn_reflns_limit_h_max 39
_diffrn_reflns_limit_h_min -54
_diffrn_reflns_limit_k_max 12
_diffrn_reflns_limit_k_min -14
_diffrn_reflns_limit_l_max 36
_diffrn_reflns_limit_l_min -35
_diffrn_reflns_number 50674
_diffrn_reflns_theta_full 28.37
_diffrn_reflns_theta_max 28.37
_diffrn_reflns_theta_min 2.07
_exptl_absorpt_coefficient_mu 0.944
_exptl_absorpt_correction_T_max 0.7648
_exptl_absorpt_correction_T_min 0.7039
_exptl_absorpt_correction_type multi-scan
_exptl_absorpt_process_details SADABS
_exptl_crystal_colour colorless
_exptl_crystal_density_diffrn 1.494
_exptl_crystal_density_meas ?
_exptl_crystal_density_method 'not measured'
_exptl_crystal_description block
_exptl_crystal_F_000 4912
_exptl_crystal_size_max 0.40
_exptl_crystal_size_mid 0.40
_exptl_crystal_size_min 0.30
_refine_diff_density_max 1.460
_refine_diff_density_min -1.686
_refine_diff_density_rms 0.094
_refine_ls_extinction_method none
_refine_ls_goodness_of_fit_ref 1.023
_refine_ls_hydrogen_treatment constr
_refine_ls_matrix_type full
_refine_ls_number_parameters 642
_refine_ls_number_reflns 13299
_refine_ls_number_restraints 0
_refine_ls_restrained_S_all 1.023
_refine_ls_R_factor_all 0.1439
_refine_ls_R_factor_gt 0.0631
_refine_ls_shift/su_max 0.063
_refine_ls_shift/su_mean 0.003
_refine_ls_structure_factor_coef Fsqd
_refine_ls_weighting_details 'calc w=1/[\s^2^(Fo^2^)+(0.0951P)^2^+14.1109P] where P=(Fo^2^+2Fc^2^)/3'
_refine_ls_weighting_scheme calc
_refine_ls_wR_factor_gt 0.1600
_refine_ls_wR_factor_ref 0.1984
_reflns_number_gt 6694
_reflns_number_total 13299
_reflns_threshold_expression >2sigma(I)
_cod_data_source_file cg801256hsup1.cif
_cod_data_source_block gs037a
_cod_depositor_comments
;
The following automatic conversions were performed:

'_symmetry_cell_setting' value 'Monoclinic' changed to 'monoclinic'
according to /home/saulius/struct/CIF-dictionaries/cif_core.dic
dictionary named 'cif_core.dic' version 2.4.2 from 2011-04-26.

Automatic conversion script
Id: cif_fix_values 1891 2012-01-12 08:04:46Z andrius 

The following automatic conversions were performed:

'_exptl_crystal_density_meas' value 'not measured' was changed to '?'
- the value is perceived as not measured.

Automatic conversion script
Id: cif_fix_values 3008 2015-01-20 13:52:24Z robertas 
;
_cod_original_cell_volume 10729.5(10)
_cod_original_sg_symbol_H-M C2/c
_cod_database_code 4509336

loop_
_symmetry_equiv_pos_as_xyz
'x, y, z'
'-x, y, -z+1/2'
'x+1/2, y+1/2, z'
'-x+1/2, y+1/2, -z+1/2'
'-x, -y, -z'
'x, -y, z-1/2'
'-x+1/2, -y+1/2, -z'
'x+1/2, -y+1/2, z-1/2'

loop_
_atom_site_label
_atom_site_type_symbol
_atom_site_fract_x
_atom_site_fract_y
_atom_site_fract_z
_atom_site_U_iso_or_equiv
_atom_site_adp_type
_atom_site_occupancy
_atom_site_symmetry_multiplicity
_atom_site_calc_flag
_atom_site_refinement_flags
Ag1 Ag 0.887868(12) 0.73753(3) 0.374550(17) 0.05212(16) Uani 1 1 d .
N1 N 0.91797(11) 0.5664(4) 0.36338(17) 0.0467(10) Uani 1 1 d .
N2 N 0.89955(11) 0.4775(3) 0.32515(16) 0.0399(9) Uani 1 1 d .
N3 N 0.84059(11) 0.6778(3) 0.28588(17) 0.0459(10) Uani 1 1 d .
N4 N 0.83995(11) 0.5705(3) 0.26129(16) 0.0438(10) Uani 1 1 d .
N5 N 0.91444(12) 0.9250(4) 0.36958(17) 0.0480(10) Uani 1 1 d .
N6 N 0.92712(11) 1.0055(3) 0.41403(17) 0.0433(10) Uani 1 1 d .
N7 N 0.90904(12) 0.8025(3) 0.46567(17) 0.0450(10) Uani 1 1 d .
N8 N 0.91634(11) 0.9172(3) 0.48544(16) 0.0447(10) Uani 1 1 d .
O1 O 0.91609(13) 0.2964(4) 0.50372(17) 0.0653(11) Uani 1 1 d .
O2 O 0.86974(14) 0.3144(5) 0.5228(2) 0.0889(14) Uani 1 1 d .
O3 O 0.76124(11) 1.1762(4) 0.23453(19) 0.0798(13) Uani 1 1 d .
O4 O 0.81817(12) 1.2077(4) 0.24686(18) 0.0649(11) Uani 1 1 d .
C1 C 0.98349(16) 0.6262(6) 0.4268(3) 0.0770(19) Uani 1 1 d .
H1A H 0.9712 0.6910 0.4349 0.115 Uiso 1 1 calc R
H1B H 0.9986 0.6585 0.4117 0.115 Uiso 1 1 calc R
H1C H 0.9995 0.5824 0.4619 0.115 Uiso 1 1 calc R
C2 C 0.95450(14) 0.5446(5) 0.3836(2) 0.0536(14) Uani 1 1 d .
C3 C 0.95898(15) 0.4418(5) 0.3593(3) 0.0610(15) Uani 1 1 d .
H3A H 0.9819 0.4073 0.3671 0.073 Uiso 1 1 calc R
C4 C 0.92336(15) 0.3997(5) 0.3215(2) 0.0505(13) Uani 1 1 d .
C5 C 0.91059(18) 0.2925(5) 0.2838(3) 0.0667(17) Uani 1 1 d .
H5A H 0.8833 0.2898 0.2625 0.100 Uiso 1 1 calc R
H5B H 0.9203 0.2212 0.3072 0.100 Uiso 1 1 calc R
H5C H 0.9198 0.2964 0.2571 0.100 Uiso 1 1 calc R
C6 C 0.81446(19) 0.8777(5) 0.2522(3) 0.083(2) Uani 1 1 d .
H6A H 0.8270 0.8925 0.2932 0.124 Uiso 1 1 calc R
H6B H 0.7877 0.8931 0.2352 0.124 Uiso 1 1 calc R
H6C H 0.8248 0.9300 0.2349 0.124 Uiso 1 1 calc R
C7 C 0.82038(15) 0.7501(4) 0.2418(2) 0.0513(14) Uani 1 1 d .
C8 C 0.80732(15) 0.6902(5) 0.1898(2) 0.0562(14) Uani 1 1 d .
H8A H 0.7929 0.7222 0.1526 0.067 Uiso 1 1 calc R
C9 C 0.81971(14) 0.5767(4) 0.2038(2) 0.0450(12) Uani 1 1 d .
C10 C 0.8132(2) 0.4692(6) 0.1656(3) 0.0777(19) Uani 1 1 d .
H10A H 0.8259 0.4004 0.1894 0.116 Uiso 1 1 calc R
H10B H 0.8230 0.4855 0.1403 0.116 Uiso 1 1 calc R
H10C H 0.7864 0.4531 0.1429 0.116 Uiso 1 1 calc R
C11 C 0.85847(13) 0.4671(4) 0.29746(19) 0.0400(11) Uani 1 1 d .
H11A H 0.8512 0.3977 0.2712 0.048 Uiso 1 1 calc R
C12 C 0.84510(13) 0.4401(4) 0.3389(2) 0.0414(11) Uani 1 1 d .
C13 C 0.86921(14) 0.3943(4) 0.3929(2) 0.0413(11) Uani 1 1 d .
H13A H 0.8948 0.3843 0.4049 0.050 Uiso 1 1 calc R
C14 C 0.85629(14) 0.3630(4) 0.4295(2) 0.0443(12) Uani 1 1 d .
C15 C 0.81857(16) 0.3740(5) 0.4117(3) 0.0565(14) Uani 1 1 d .
H15A H 0.8095 0.3514 0.4361 0.068 Uiso 1 1 calc R
C16 C 0.79421(16) 0.4188(5) 0.3573(3) 0.0614(15) Uani 1 1 d .
H16A H 0.7684 0.4257 0.3448 0.074 Uiso 1 1 calc R
C17 C 0.80714(14) 0.4533(5) 0.3214(2) 0.0524(13) Uani 1 1 d .
H17A H 0.7904 0.4857 0.2851 0.063 Uiso 1 1 calc R
C18 C 0.88406(19) 0.3209(5) 0.4886(2) 0.0533(14) Uani 1 1 d .
C19 C 0.9319(2) 0.8659(6) 0.2986(3) 0.0802(19) Uani 1 1 d .
H19A H 0.9112 0.8104 0.2876 0.120 Uiso 1 1 calc R
H19B H 0.9549 0.8219 0.3100 0.120 Uiso 1 1 calc R
H19C H 0.9264 0.9172 0.2663 0.120 Uiso 1 1 calc R
C20 C 0.93658(16) 0.9403(5) 0.3478(2) 0.0550(14) Uani 1 1 d .
C21 C 0.96295(16) 1.0311(5) 0.3777(3) 0.0624(15) Uani 1 1 d .
H21A H 0.9816 1.0592 0.3701 0.075 Uiso 1 1 calc R
C22 C 0.95641(14) 1.0700(5) 0.4190(2) 0.0533(14) Uani 1 1 d .
C23 C 0.97613(17) 1.1635(6) 0.4644(3) 0.0712(18) Uani 1 1 d .
H23A H 0.9645 1.1688 0.4879 0.107 Uiso 1 1 calc R
H23B H 0.9742 1.2400 0.4462 0.107 Uiso 1 1 calc R
H23C H 1.0024 1.1422 0.4883 0.107 Uiso 1 1 calc R
C24 C 0.91733(19) 0.6043(5) 0.5081(3) 0.0758(19) Uani 1 1 d .
H24A H 0.9075 0.5808 0.4684 0.114 Uiso 1 1 calc R
H24B H 0.9006 0.5765 0.5211 0.114 Uiso 1 1 calc R
H24C H 0.9421 0.5693 0.5318 0.114 Uiso 1 1 calc R
C25 C 0.92030(16) 0.7368(4) 0.5127(2) 0.0506(13) Uani 1 1 d .
C26 C 0.93339(16) 0.8081(5) 0.5612(2) 0.0583(14) Uani 1 1 d .
H26A H 0.9421 0.7823 0.5990 0.070 Uiso 1 1 calc R
C27 C 0.93109(15) 0.9220(5) 0.5432(2) 0.0513(13) Uani 1 1 d .
C28 C 0.93944(19) 1.0369(5) 0.5759(3) 0.0735(18) Uani 1 1 d .
H28A H 0.9496 1.0200 0.6164 0.110 Uiso 1 1 calc R
H28B H 0.9165 1.0829 0.5615 0.110 Uiso 1 1 calc R
H28C H 0.9577 1.0822 0.5710 0.110 Uiso 1 1 calc R
C29 C 0.90796(13) 1.0171(4) 0.4468(2) 0.0426(11) Uani 1 1 d .
H29A H 0.9189 1.0882 0.4715 0.051 Uiso 1 1 calc R
C30 C 0.86592(14) 1.0424(4) 0.4092(2) 0.0429(11) Uani 1 1 d .
C31 C 0.85154(14) 1.0957(4) 0.3564(2) 0.0454(12) Uani 1 1 d .
H31A H 0.8676 1.1145 0.3421 0.054 Uiso 1 1 calc R
C32 C 0.81341(14) 1.1223(4) 0.3238(2) 0.0476(13) Uani 1 1 d .
C33 C 0.79043(16) 1.0994(5) 0.3464(3) 0.0599(15) Uani 1 1 d .
H33A H 0.7646 1.1178 0.3249 0.072 Uiso 1 1 calc R
C34 C 0.80521(18) 1.0498(6) 0.4002(3) 0.0750(18) Uani 1 1 d .
H34A H 0.7896 1.0356 0.4157 0.090 Uiso 1 1 calc R
C35 C 0.84283(16) 1.0208(5) 0.4314(3) 0.0595(15) Uani 1 1 d .
H35A H 0.8528 0.9862 0.4680 0.071 Uiso 1 1 calc R
C36 C 0.79858(16) 1.1738(4) 0.2653(3) 0.0564(15) Uani 1 1 d .
O5 O 0.73234(17) 0.2299(5) 0.1270(3) 0.1116(19) Uani 1 1 d .
C37 C 0.6925(2) 0.2187(8) 0.0914(5) 0.115(3) Uani 1 1 d .
H37A H 0.6802 0.2943 0.0905 0.138 Uiso 1 1 calc R
H37B H 0.6830 0.1566 0.1065 0.138 Uiso 1 1 calc R
C38 C 0.6845(3) 0.1871(13) 0.0338(5) 0.164(5) Uani 1 1 d .
H38A H 0.6708 0.1113 0.0218 0.196 Uiso 1 1 calc R
H38B H 0.6690 0.2490 0.0063 0.196 Uiso 1 1 calc R
C39 C 0.7197(4) 0.1769(16) 0.0359(6) 0.198(6) Uani 1 1 d .
H39A H 0.7216 0.2368 0.0110 0.238 Uiso 1 1 calc R
H39B H 0.7222 0.0975 0.0229 0.238 Uiso 1 1 calc R
C40 C 0.7489(3) 0.1960(12) 0.0959(6) 0.155(4) Uani 1 1 d .
H40A H 0.7633 0.1223 0.1119 0.186 Uiso 1 1 calc R
H40B H 0.7663 0.2582 0.0981 0.186 Uiso 1 1 calc R
O6 O 0.8508(5) 0.0998(18) 0.0756(9) 0.350(12) Uani 1 1 d .
C41 C 0.8353(8) 0.000(2) 0.0727(9) 0.316(13) Uani 1 1 d .
H41A H 0.8443 -0.0625 0.0570 0.379 Uiso 1 1 calc R
H41B H 0.8078 0.0050 0.0492 0.379 Uiso 1 1 calc R
C42 C 0.8472(7) -0.0234(16) 0.1321(8) 0.255(10) Uani 1 1 d .
H42A H 0.8258 -0.0526 0.1351 0.306 Uiso 1 1 calc R
H42B H 0.8667 -0.0852 0.1472 0.306 Uiso 1 1 calc R
C43 C 0.8605(5) 0.0743(19) 0.1626(7) 0.229(8) Uani 1 1 d .
H43A H 0.8870 0.0622 0.1915 0.275 Uiso 1 1 calc R
H43B H 0.8467 0.0905 0.1828 0.275 Uiso 1 1 calc R
C44 C 0.8570(7) 0.1843(17) 0.1248(11) 0.38(2) Uani 1 1 d .
H44A H 0.8801 0.2317 0.1403 0.461 Uiso 1 1 calc R
H44B H 0.8353 0.2352 0.1154 0.461 Uiso 1 1 calc R
O7 O 0.9127(2) 0.2849(6) 0.6319(2) 0.114(2) Uani 1 1 d .
C45 C 0.8932(4) 0.3421(16) 0.6574(6) 0.185(6) Uani 1 1 d .
H45A H 0.8684 0.3698 0.6274 0.222 Uiso 1 1 calc R
H45B H 0.8899 0.2864 0.6825 0.222 Uiso 1 1 calc R
C46 C 0.9155(5) 0.4386(16) 0.6890(7) 0.272(12) Uani 1 1 d .
H46A H 0.9041 0.5141 0.6697 0.327 Uiso 1 1 calc R
H46B H 0.9187 0.4399 0.7275 0.327 Uiso 1 1 calc R
C47 C 0.9490(4) 0.4217(19) 0.6919(12) 0.39(2) Uani 1 1 d .
H47A H 0.9552 0.4921 0.6767 0.468 Uiso 1 1 calc R
H47B H 0.9688 0.4117 0.7322 0.468 Uiso 1 1 calc R
C48 C 0.9479(4) 0.3248(16) 0.6617(6) 0.175(5) Uani 1 1 d .
H48A H 0.9643 0.2624 0.6879 0.210 Uiso 1 1 calc R
H48B H 0.9570 0.3452 0.6355 0.210 Uiso 1 1 calc R
Sb2 Sb 0.0000 0.18800(7) 0.2500 0.0724(2) Uani 1 2 d S
F1 F 0.8005(2) 0.7280(10) 0.0439(3) 0.251(5) Uani 1 1 d .
F3 F 0.75199(19) 0.8403(9) 0.0604(3) 0.208(4) Uani 1 1 d .
F2 F 0.7562(2) 0.8846(11) -0.0320(3) 0.261(5) Uani 1 1 d .
Sb1 Sb 0.7500 0.7500 0.0000 0.1725(7) Uani 1 2 d S
F4 F 0.04984(17) 0.1895(11) 0.2946(3) 0.254(5) Uani 1 1 d .
F5 F 0.0035(2) 0.0922(11) 0.2023(3) 0.252(5) Uani 1 1 d .
F6 F -0.0024(2) 0.2894(10) 0.3000(4) 0.254(5) Uani 1 1 d .

loop_
_atom_site_aniso_label
_atom_site_aniso_U_11
_atom_site_aniso_U_22
_atom_site_aniso_U_33
_atom_site_aniso_U_23
_atom_site_aniso_U_13
_atom_site_aniso_U_12
Ag1 0.0540(3) 0.0467(3) 0.0452(2) -0.01306(17) 0.01728(19) -0.00640(18)
N1 0.037(2) 0.045(2) 0.050(2) -0.0110(19) 0.016(2) -0.0055(19)
N2 0.037(2) 0.037(2) 0.042(2) -0.0048(17) 0.0176(18) -0.0026(17)
N3 0.042(2) 0.037(2) 0.043(2) -0.0053(18) 0.0102(19) 0.0003(18)
N4 0.046(2) 0.038(2) 0.038(2) -0.0067(17) 0.0136(19) -0.0012(18)
N5 0.053(3) 0.045(2) 0.048(2) -0.0110(19) 0.027(2) -0.011(2)
N6 0.038(2) 0.039(2) 0.046(2) -0.0041(18) 0.0161(19) -0.0042(18)
N7 0.051(3) 0.036(2) 0.041(2) -0.0077(18) 0.017(2) -0.0041(18)
N8 0.048(2) 0.040(2) 0.040(2) -0.0047(18) 0.0176(19) -0.0014(19)
O1 0.066(3) 0.061(2) 0.061(2) 0.0087(19) 0.026(2) 0.010(2)
O2 0.102(4) 0.111(4) 0.072(3) 0.007(3) 0.058(3) 0.006(3)
O3 0.045(3) 0.086(3) 0.082(3) 0.004(2) 0.013(2) 0.003(2)
O4 0.054(3) 0.062(3) 0.065(3) 0.003(2) 0.020(2) -0.005(2)
C1 0.051(4) 0.077(4) 0.082(4) -0.019(4) 0.018(3) -0.009(3)
C2 0.040(3) 0.057(3) 0.057(3) -0.007(3) 0.019(3) -0.002(3)
C3 0.041(3) 0.066(4) 0.077(4) -0.012(3) 0.031(3) 0.004(3)
C4 0.054(3) 0.054(3) 0.049(3) -0.002(2) 0.030(3) 0.005(3)
C5 0.065(4) 0.059(4) 0.086(4) -0.019(3) 0.046(4) -0.003(3)
C6 0.082(5) 0.039(3) 0.075(4) -0.002(3) 0.001(3) 0.010(3)
C7 0.037(3) 0.042(3) 0.057(3) -0.001(2) 0.010(2) -0.003(2)
C8 0.048(3) 0.059(4) 0.046(3) 0.001(3) 0.013(3) -0.005(3)
C9 0.043(3) 0.042(3) 0.040(3) -0.001(2) 0.014(2) -0.005(2)
C10 0.099(5) 0.076(4) 0.044(3) -0.014(3) 0.025(3) -0.004(4)
C11 0.040(3) 0.035(3) 0.037(2) -0.0075(19) 0.014(2) -0.001(2)
C12 0.041(3) 0.033(3) 0.049(3) -0.008(2) 0.022(2) -0.003(2)
C13 0.040(3) 0.037(3) 0.047(3) -0.006(2) 0.022(2) -0.004(2)
C14 0.049(3) 0.033(3) 0.053(3) -0.004(2) 0.027(3) 0.000(2)
C15 0.061(4) 0.048(3) 0.070(4) -0.006(3) 0.039(3) -0.008(3)
C16 0.044(3) 0.065(4) 0.077(4) -0.007(3) 0.031(3) -0.002(3)
C17 0.042(3) 0.047(3) 0.061(3) -0.003(2) 0.020(3) -0.002(2)
C18 0.071(4) 0.042(3) 0.051(3) -0.005(2) 0.034(3) -0.007(3)
C19 0.099(5) 0.088(5) 0.070(4) -0.007(4) 0.055(4) 0.000(4)
C20 0.060(4) 0.058(3) 0.049(3) 0.004(3) 0.028(3) 0.006(3)
C21 0.051(4) 0.071(4) 0.073(4) 0.005(3) 0.037(3) -0.004(3)
C22 0.039(3) 0.054(3) 0.060(3) 0.003(3) 0.019(3) -0.003(3)
C23 0.055(4) 0.075(4) 0.077(4) -0.016(3) 0.028(3) -0.029(3)
C24 0.095(5) 0.057(4) 0.055(4) 0.002(3) 0.023(3) -0.002(3)
C25 0.052(3) 0.039(3) 0.049(3) -0.004(2) 0.017(3) -0.006(2)
C26 0.068(4) 0.058(3) 0.041(3) -0.004(2) 0.022(3) -0.002(3)
C27 0.054(3) 0.047(3) 0.043(3) -0.007(2) 0.017(3) 0.003(2)
C28 0.097(5) 0.058(4) 0.051(3) -0.012(3) 0.027(3) 0.003(3)
C29 0.046(3) 0.033(3) 0.046(3) -0.005(2) 0.021(2) -0.004(2)
C30 0.042(3) 0.037(3) 0.048(3) -0.005(2) 0.022(2) -0.003(2)
C31 0.045(3) 0.033(3) 0.059(3) -0.009(2) 0.026(3) -0.003(2)
C32 0.042(3) 0.033(3) 0.059(3) -0.004(2) 0.019(3) -0.005(2)
C33 0.045(3) 0.050(3) 0.083(4) -0.005(3) 0.031(3) 0.004(3)
C34 0.061(4) 0.083(5) 0.101(5) 0.002(4) 0.055(4) -0.001(3)
C35 0.058(4) 0.058(3) 0.072(4) 0.008(3) 0.040(3) 0.005(3)
C36 0.048(4) 0.033(3) 0.070(4) -0.013(3) 0.017(3) -0.004(2)
O5 0.081(4) 0.144(5) 0.088(4) 0.012(3) 0.026(3) 0.011(3)
C37 0.072(6) 0.093(6) 0.154(9) 0.049(6) 0.037(6) 0.022(4)
C38 0.096(8) 0.252(15) 0.093(8) 0.041(8) 0.011(6) -0.020(9)
C39 0.144(12) 0.31(2) 0.122(11) -0.001(11) 0.050(10) -0.032(13)
C40 0.109(9) 0.199(12) 0.157(11) -0.015(9) 0.068(9) -0.015(8)
O6 0.313(18) 0.245(17) 0.41(3) 0.108(18) 0.122(17) -0.115(14)
C41 0.48(4) 0.31(3) 0.19(2) -0.064(19) 0.19(2) -0.10(3)
C42 0.45(3) 0.157(15) 0.168(16) 0.010(12) 0.16(2) 0.007(18)
C43 0.251(18) 0.185(17) 0.176(15) -0.014(14) 0.052(13) -0.067(15)
C44 0.36(3) 0.123(14) 0.33(3) 0.017(17) -0.09(2) -0.060(17)
O7 0.137(6) 0.121(4) 0.078(4) -0.006(3) 0.049(4) 0.021(4)
C45 0.163(12) 0.289(19) 0.140(10) -0.033(12) 0.105(10) -0.031(13)
C46 0.185(15) 0.27(2) 0.267(19) -0.199(17) 0.047(14) 0.023(14)
C47 0.113(12) 0.26(2) 0.70(5) -0.27(3) 0.13(2) -0.066(13)
C48 0.126(11) 0.225(16) 0.174(12) -0.064(11) 0.076(10) -0.027(11)
Sb2 0.0593(4) 0.1176(5) 0.0476(3) 0.000 0.0323(3) 0.000
F1 0.115(5) 0.494(16) 0.136(6) 0.044(7) 0.056(5) 0.119(7)
F3 0.167(6) 0.376(12) 0.112(4) 0.063(6) 0.095(4) 0.122(7)
F2 0.224(8) 0.443(16) 0.123(5) 0.124(8) 0.094(6) 0.065(9)
Sb1 0.1121(8) 0.3582(19) 0.0750(5) 0.0965(8) 0.0676(6) 0.1256(10)
F4 0.079(4) 0.585(17) 0.094(4) 0.040(7) 0.040(3) 0.022(6)
F5 0.240(9) 0.361(13) 0.147(6) -0.091(7) 0.092(6) 0.062(8)
F6 0.169(7) 0.346(12) 0.218(9) -0.152(8) 0.075(7) 0.021(7)

loop_
_atom_type_symbol
_atom_type_description
_atom_type_scat_dispersion_real
_atom_type_scat_dispersion_imag
_atom_type_scat_source
C C 0.0033 0.0016 'International Tables Vol C Tables 4.2.6.8 and 6.1.1.4'
H H 0.0000 0.0000 'International Tables Vol C Tables 4.2.6.8 and 6.1.1.4'
N N 0.0061 0.0033 'International Tables Vol C Tables 4.2.6.8 and 6.1.1.4'
O O 0.0106 0.0060 'International Tables Vol C Tables 4.2.6.8 and 6.1.1.4'
F F 0.0171 0.0103 'International Tables Vol C Tables 4.2.6.8 and 6.1.1.4'
Ag Ag -0.8971 1.1015 'International Tables Vol C Tables 4.2.6.8 and 6.1.1.4'
Sb Sb -0.5866 1.5461 'International Tables Vol C Tables 4.2.6.8 and 6.1.1.4'

loop_
_geom_angle_atom_site_label_1
_geom_angle_atom_site_label_2
_geom_angle_atom_site_label_3
_geom_angle
_geom_angle_site_symmetry_1
_geom_angle_site_symmetry_3
N7 Ag1 N3 151.83(15) . .
N7 Ag1 N1 117.02(14) . .
N3 Ag1 N1 81.68(14) . .
N7 Ag1 N5 80.95(14) . .
N3 Ag1 N5 111.59(14) . .
N1 Ag1 N5 114.60(15) . .
C2 N1 N2 104.9(4) . .
C2 N1 Ag1 130.1(3) . .
N2 N1 Ag1 124.1(3) . .
C4 N2 N1 112.4(4) . .
C4 N2 C11 127.1(4) . .
N1 N2 C11 120.2(4) . .
C7 N3 N4 104.6(4) . .
C7 N3 Ag1 125.1(3) . .
N4 N3 Ag1 124.1(3) . .
C9 N4 N3 111.3(4) . .
C9 N4 C11 128.6(4) . .
N3 N4 C11 120.0(4) . .
C20 N5 N6 105.0(4) . .
C20 N5 Ag1 125.0(3) . .
N6 N5 Ag1 120.6(3) . .
C22 N6 N5 111.4(4) . .
C22 N6 C29 128.4(4) . .
N5 N6 C29 120.2(4) . .
C25 N7 N8 104.3(4) . .
C25 N7 Ag1 127.7(3) . .
N8 N7 Ag1 127.8(3) . .
C27 N8 N7 111.6(4) . .
C27 N8 C29 127.0(4) . .
N7 N8 C29 121.4(4) . .
N1 C2 C3 110.5(5) . .
N1 C2 C1 119.9(5) . .
C3 C2 C1 129.6(5) . .
C2 C3 C4 106.8(5) . .
N2 C4 C3 105.3(4) . .
N2 C4 C5 123.5(5) . .
C3 C4 C5 131.2(5) . .
N3 C7 C8 110.8(5) . .
N3 C7 C6 120.0(5) . .
C8 C7 C6 129.1(5) . .
C9 C8 C7 105.8(5) . .
N4 C9 C8 107.4(4) . .
N4 C9 C10 122.5(5) . .
C8 C9 C10 130.2(5) . .
N4 C11 N2 110.9(4) . .
N4 C11 C12 113.2(4) . .
N2 C11 C12 113.4(4) . .
C13 C12 C17 118.8(5) . .
C13 C12 C11 121.3(4) . .
C17 C12 C11 119.7(4) . .
C14 C13 C12 121.1(5) . .
C15 C14 C13 120.0(5) . .
C15 C14 C18 121.4(5) . .
C13 C14 C18 118.6(5) . .
C14 C15 C16 119.1(5) . .
C17 C16 C15 121.1(5) . .
C16 C17 C12 119.9(5) . .
O1 C18 O2 123.4(6) . .
O1 C18 C14 123.7(5) . .
O2 C18 C14 112.9(6) . .
N5 C20 C21 110.2(5) . .
N5 C20 C19 120.8(5) . .
C21 C20 C19 129.0(6) . .
C22 C21 C20 106.8(5) . .
C21 C22 N6 106.6(5) . .
C21 C22 C23 130.5(5) . .
N6 C22 C23 122.9(5) . .
N7 C25 C26 111.2(5) . .
N7 C25 C24 119.9(5) . .
C26 C25 C24 129.0(5) . .
C27 C26 C25 106.5(5) . .
C26 C27 N8 106.5(4) . .
C26 C27 C28 130.4(5) . .
N8 C27 C28 123.0(5) . .
N8 C29 N6 111.3(4) . .
N8 C29 C30 113.5(4) . .
N6 C29 C30 113.2(4) . .
C31 C30 C35 119.8(5) . .
C31 C30 C29 121.3(5) . .
C35 C30 C29 118.6(5) . .
C30 C31 C32 120.4(5) . .
C33 C32 C31 119.2(5) . .
C33 C32 C36 122.1(5) . .
C31 C32 C36 118.7(5) . .
C34 C33 C32 120.1(5) . .
C33 C34 C35 120.2(6) . .
C34 C35 C30 120.2(6) . .
O4 C36 O3 122.7(6) . .
O4 C36 C32 123.9(5) . .
O3 C36 C32 113.3(6) . .
C40 O5 C37 108.9(8) . .
O5 C37 C38 107.5(9) . .
C39 C38 C37 107.4(10) . .
C38 C39 C40 106.5(12) . .
O5 C40 C39 109.2(11) . .
C41 O6 C44 117(2) . .
O6 C41 C42 102.2(19) . .
C43 C42 C41 110.3(18) . .
C42 C43 C44 112.3(17) . .
C43 C44 O6 89.8(13) . .
C48 O7 C45 105.1(9) . .
C46 C45 O7 106.4(11) . .
C47 C46 C45 105.4(12) . .
C48 C47 C46 110.8(14) . .
C47 C48 O7 109.4(13) . .
F5 Sb2 F5 103.6(8) . 2
F5 Sb2 F4 90.5(4) . .
F5 Sb2 F4 90.2(4) 2 .
F5 Sb2 F4 90.2(4) . 2
F5 Sb2 F4 90.5(4) 2 2
F4 Sb2 F4 178.9(8) . 2
F5 Sb2 F6 77.3(5) . 2
F5 Sb2 F6 178.4(5) 2 2
F4 Sb2 F6 91.1(4) . 2
F4 Sb2 F6 88.2(4) 2 2
F5 Sb2 F6 178.4(5) . .
F5 Sb2 F6 77.3(5) 2 .
F4 Sb2 F6 88.2(4) . .
F4 Sb2 F6 91.1(4) 2 .
F6 Sb2 F6 101.8(9) 2 .
F1 Sb1 F1 180.0(6) 7_665 .
F1 Sb1 F2 88.0(4) 7_665 .
F1 Sb1 F2 92.0(4) . .
F1 Sb1 F2 92.0(4) 7_665 7_665
F1 Sb1 F2 88.0(4) . 7_665
F2 Sb1 F2 180.0(5) . 7_665
F1 Sb1 F3 88.5(3) 7_665 7_665
F1 Sb1 F3 91.5(3) . 7_665
F2 Sb1 F3 89.5(4) . 7_665
F2 Sb1 F3 90.5(4) 7_665 7_665
F1 Sb1 F3 91.5(3) 7_665 .
F1 Sb1 F3 88.5(3) . .
F2 Sb1 F3 90.5(4) . .
F2 Sb1 F3 89.5(4) 7_665 .
F3 Sb1 F3 180.0(4) 7_665 .

loop_
_geom_bond_atom_site_label_1
_geom_bond_atom_site_label_2
_geom_bond_distance
_geom_bond_site_symmetry_2
Ag1 N7 2.272(4) .
Ag1 N3 2.291(4) .
Ag1 N1 2.383(4) .
Ag1 N5 2.403(4) .
N1 C2 1.338(6) .
N1 N2 1.357(5) .
N2 C4 1.352(6) .
N2 C11 1.468(6) .
N3 C7 1.328(6) .
N3 N4 1.367(5) .
N4 C9 1.340(6) .
N4 C11 1.457(6) .
N5 C20 1.320(7) .
N5 N6 1.375(5) .
N6 C22 1.353(6) .
N6 C29 1.455(6) .
N7 C25 1.330(6) .
N7 N8 1.365(5) .
N8 C27 1.358(6) .
N8 C29 1.448(6) .
O1 C18 1.198(7) .
O2 C18 1.323(7) .
O3 C36 1.328(7) .
O4 C36 1.202(7) .
C1 C2 1.488(7) .
C2 C3 1.382(7) .
C3 C4 1.380(7) .
C4 C5 1.488(7) .
C6 C7 1.501(7) .
C7 C8 1.393(7) .
C8 C9 1.352(7) .
C9 C10 1.517(7) .
C11 C12 1.503(7) .
C12 C13 1.382(7) .
C12 C17 1.394(7) .
C13 C14 1.382(7) .
C14 C15 1.380(7) .
C14 C18 1.492(8) .
C15 C16 1.387(8) .
C16 C17 1.374(8) .
C19 C20 1.493(8) .
C20 C21 1.407(8) .
C21 C22 1.344(8) .
C22 C23 1.500(8) .
C24 C25 1.491(8) .
C25 C26 1.387(7) .
C26 C27 1.351(8) .
C27 C28 1.499(7) .
C29 C30 1.527(7) .
C30 C31 1.372(7) .
C30 C35 1.376(7) .
C31 C32 1.390(7) .
C32 C33 1.383(8) .
C32 C36 1.490(8) .
C33 C34 1.375(9) .
C34 C35 1.377(8) .
O5 C40 1.374(13) .
O5 C37 1.428(10) .
C37 C38 1.458(15) .
C38 C39 1.426(16) .
C39 C40 1.465(15) .
O6 C41 1.28(2) .
O6 C44 1.54(3) .
C41 C42 1.44(2) .
C42 C43 1.311(17) .
C43 C44 1.56(3) .
O7 C48 1.331(13) .
O7 C45 1.442(13) .
C45 C46 1.396(18) .
C46 C47 1.35(2) .
C47 C48 1.344(19) .
Sb2 F5 1.737(7) .
Sb2 F5 1.737(7) 2
Sb2 F4 1.779(6) .
Sb2 F4 1.779(6) 2
Sb2 F6 1.803(7) 2
Sb2 F6 1.803(7) .
F1 Sb1 1.817(7) .
F3 Sb1 1.883(7) .
F2 Sb1 1.817(10) .
Sb1 F1 1.817(7) 7_665
Sb1 F2 1.817(10) 7_665
Sb1 F3 1.883(7) 7_665
